data_7119598
loop_
_publ_author_name
'Dange, Deepak'
'Sindlinger, Christian P.'
'Aldridge, Simon'
'Jones, Cameron'

_publ_section_title
;
 Boryl substituted group 13 metallylenes: complexes with an iron carbonyl
 fragment.
;
_journal_issue 1
_journal_name_full 'Chemical communications (Cambridge, England)'
_journal_page_first 149
_journal_page_last 152
_journal_paper_doi 10.1039/c6cc08449d
_journal_volume 53
_journal_year 2016
_chemical_formula_sum 'C30 H44 B Br2 Ga N2 O'
_chemical_formula_weight 689.02
_chemical_name_systematic
; 
 ? 
;
_space_group_IT_number 14
_symmetry_cell_setting monoclinic
_symmetry_space_group_name_Hall '-P 2ybc'
_symmetry_space_group_name_H-M 'P 1 21/c 1'
_atom_sites_solution_hydrogens geom
_atom_sites_solution_primary direct
_atom_sites_solution_secondary difmap
_audit_creation_method SHELXL-97
_cell_angle_alpha 90.00
_cell_angle_beta 100.037(5)
_cell_angle_gamma 90.00
_cell_formula_units_Z 4
_cell_length_a 14.1260(7)
_cell_length_b 12.1475(6)
_cell_length_c 19.3683(11)
_cell_measurement_reflns_used 6818
_cell_measurement_temperature 123(2)
_cell_measurement_theta_max 29.12
_cell_measurement_theta_min 1.98
_cell_volume 3272.6(3)
_computing_cell_refinement 'Bruker SAINT'
_computing_data_collection 'Bruker APEX2'
_computing_data_reduction 'Bruker SAINT'
_computing_molecular_graphics 'Bruker SHELXTL'
_computing_publication_material 'Bruker SHELXTL'
_computing_structure_refinement 'SHELXL-97 (Sheldrick, 1997)'
_computing_structure_solution 'SHELXS-97 (Sheldrick 2008)'
_diffrn_ambient_temperature 123(2)
_diffrn_measured_fraction_theta_full 0.998
_diffrn_measured_fraction_theta_max 0.998
_diffrn_measurement_device_type 'Bruker Apex X8'
_diffrn_radiation_monochromator graphite
_diffrn_radiation_source 'fine-focus sealed tube'
_diffrn_radiation_type MoK\a
_diffrn_radiation_wavelength 0.71073
_diffrn_reflns_av_R_equivalents 0.0355
_diffrn_reflns_av_sigmaI/netI 0.0404
_diffrn_reflns_limit_h_max 15
_diffrn_reflns_limit_h_min -17
_diffrn_reflns_limit_k_max 14
_diffrn_reflns_limit_k_min -14
_diffrn_reflns_limit_l_max 23
_diffrn_reflns_limit_l_min -23
_diffrn_reflns_number 22256
_diffrn_reflns_theta_full 25.50
_diffrn_reflns_theta_max 25.50
_diffrn_reflns_theta_min 2.93
_exptl_absorpt_coefficient_mu 3.306
_exptl_absorpt_correction_T_max 0.543
_exptl_absorpt_correction_T_min 0.362
_exptl_absorpt_correction_type multi-scan
_exptl_absorpt_process_details 'Sortav (Blessing)'
_exptl_crystal_colour colourless
_exptl_crystal_density_diffrn 1.398
_exptl_crystal_density_method 'not measured'
_exptl_crystal_description block
_exptl_crystal_F_000 1408
_exptl_crystal_size_max 0.38
_exptl_crystal_size_mid 0.28
_exptl_crystal_size_min 0.21
_refine_diff_density_max 0.463
_refine_diff_density_min -0.351
_refine_diff_density_rms 0.068
_refine_ls_extinction_method none
_refine_ls_goodness_of_fit_ref 1.029
_refine_ls_hydrogen_treatment mixed
_refine_ls_matrix_type full
_refine_ls_number_parameters 350
_refine_ls_number_reflns 6093
_refine_ls_number_restraints 0
_refine_ls_restrained_S_all 1.029
_refine_ls_R_factor_all 0.0494
_refine_ls_R_factor_gt 0.0314
_refine_ls_shift/su_max 0.001
_refine_ls_shift/su_mean 0.000
_refine_ls_structure_factor_coef Fsqd
_refine_ls_weighting_details 'calc w=1/[\s^2^(Fo^2^)+(0.0313P)^2^+0.9897P] where P=(Fo^2^+2Fc^2^)/3'
_refine_ls_weighting_scheme calc
_refine_ls_wR_factor_gt 0.0660
_refine_ls_wR_factor_ref 0.0725
_reflns_number_gt 4781
_reflns_number_total 6093
_reflns_threshold_expression >2sigma(I)
_cod_data_source_file c6cc08449d6.cif
_cod_data_source_block cmpd3
_cod_original_sg_symbol_H-M P2(1)/c
_cod_database_code 7119598

loop_
_symmetry_equiv_pos_as_xyz
'x, y, z'
'-x, y+1/2, -z+1/2'
'-x, -y, -z'
'x, -y-1/2, z-1/2'

loop_
_atom_site_label
_atom_site_type_symbol
_atom_site_fract_x
_atom_site_fract_y
_atom_site_fract_z
_atom_site_U_iso_or_equiv
_atom_site_adp_type
_atom_site_occupancy
_atom_site_symmetry_multiplicity
_atom_site_calc_flag
_atom_site_refinement_flags
Ga1 Ga 0.128080(19) 0.50860(2) 0.195695(15) 0.02104(9) Uani 1 1 d .
Br1 Br 0.09574(2) 0.52331(3) 0.310025(16) 0.04155(10) Uani 1 1 d .
Br2 Br 0.04180(2) 0.35999(2) 0.139061(18) 0.03981(10) Uani 1 1 d .
N2 N 0.31519(14) 0.62744(16) 0.16296(11) 0.0186(5) Uani 1 1 d .
O1 O 0.04122(11) 0.63003(14) 0.15214(9) 0.0240(4) Uani 1 1 d .
C1 C 0.34515(17) 0.35911(19) 0.25040(13) 0.0191(5) Uani 1 1 d .
N1 N 0.34780(14) 0.46507(16) 0.21817(11) 0.0191(5) Uani 1 1 d .
C6 C 0.32094(17) 0.2665(2) 0.20753(13) 0.0213(6) Uani 1 1 d .
C25 C 0.41466(19) 0.6121(2) 0.17793(14) 0.0250(6) Uani 1 1 d .
C2 C 0.36491(17) 0.3507(2) 0.32361(14) 0.0229(6) Uani 1 1 d .
B1 B 0.2702(2) 0.5350(2) 0.18842(15) 0.0184(6) Uani 1 1 d .
C26 C 0.43404(19) 0.5166(2) 0.21089(15) 0.0244(6) Uani 1 1 d .
C13 C 0.27275(17) 0.7160(2) 0.11928(13) 0.0194(5) Uani 1 1 d .
C10 C 0.3952(2) 0.4500(2) 0.36978(14) 0.0299(6) Uani 1 1 d .
H10 H 0.3793 0.5176 0.3406 0.036 Uiso 1 1 calc R
C4 C 0.33404(19) 0.1562(2) 0.31244(15) 0.0287(6) Uani 1 1 d .
H4 H 0.3291 0.0865 0.3338 0.034 Uiso 1 1 calc R
C3 C 0.35933(18) 0.2475(2) 0.35338(14) 0.0258(6) Uani 1 1 d .
H3 H 0.3732 0.2399 0.4029 0.031 Uiso 1 1 calc R
C28 C 0.0269(2) 0.6475(3) 0.07653(15) 0.0362(7) Uani 1 1 d .
H28A H 0.0006 0.5808 0.0507 0.043 Uiso 1 1 calc R
H28B H 0.0878 0.6685 0.0612 0.043 Uiso 1 1 calc R
C8 C 0.2480(2) 0.1808(2) 0.08992(15) 0.0329(7) Uani 1 1 d .
H8A H 0.2847 0.1122 0.0980 0.049 Uiso 1 1 calc R
H8B H 0.2342 0.1966 0.0395 0.049 Uiso 1 1 calc R
H8C H 0.1874 0.1732 0.1077 0.049 Uiso 1 1 calc R
C11 C 0.3418(2) 0.4566(3) 0.43174(16) 0.0418(8) Uani 1 1 d .
H11A H 0.2725 0.4492 0.4148 0.063 Uiso 1 1 calc R
H11B H 0.3549 0.5277 0.4553 0.063 Uiso 1 1 calc R
H11C H 0.3636 0.3970 0.4649 0.063 Uiso 1 1 calc R
C7 C 0.30647(19) 0.2749(2) 0.12807(14) 0.0270(6) Uani 1 1 d .
H7 H 0.2705 0.3446 0.1143 0.032 Uiso 1 1 calc R
C5 C 0.31570(18) 0.1655(2) 0.24016(14) 0.0256(6) Uani 1 1 d .
H5 H 0.2992 0.1017 0.2124 0.031 Uiso 1 1 calc R
C29 C -0.0451(2) 0.7414(3) 0.06573(19) 0.0570(10) Uani 1 1 d .
H29A H -0.0124 0.8134 0.0750 0.068 Uiso 1 1 calc R
H29B H -0.0819 0.7413 0.0173 0.068 Uiso 1 1 calc R
C12 C 0.5038(2) 0.4486(3) 0.39579(17) 0.0453(8) Uani 1 1 d .
H12A H 0.5208 0.3845 0.4261 0.068 Uiso 1 1 calc R
H12B H 0.5230 0.5160 0.4224 0.068 Uiso 1 1 calc R
H12C H 0.5372 0.4444 0.3556 0.068 Uiso 1 1 calc R
C27 C -0.0482(2) 0.6604(3) 0.17674(17) 0.0394(8) Uani 1 1 d .
H27A H -0.0343 0.7089 0.2183 0.047 Uiso 1 1 calc R
H27B H -0.0819 0.5938 0.1894 0.047 Uiso 1 1 calc R
C30 C -0.1083(2) 0.7195(3) 0.11672(18) 0.0501(9) Uani 1 1 d .
H30A H -0.1634 0.6733 0.0954 0.060 Uiso 1 1 calc R
H30B H -0.1332 0.7893 0.1329 0.060 Uiso 1 1 calc R
C14 C 0.23119(17) 0.8042(2) 0.14962(14) 0.0234(6) Uani 1 1 d .
C22 C 0.23403(18) 0.8090(2) 0.22795(14) 0.0277(6) Uani 1 1 d .
H22 H 0.2218 0.7330 0.2440 0.033 Uiso 1 1 calc R
C24 C 0.3344(2) 0.8434(2) 0.26524(16) 0.0368(7) Uani 1 1 d .
H24A H 0.3818 0.7896 0.2551 0.055 Uiso 1 1 calc R
H24B H 0.3354 0.8463 0.3159 0.055 Uiso 1 1 calc R
H24C H 0.3500 0.9161 0.2485 0.055 Uiso 1 1 calc R
C18 C 0.27292(19) 0.7095(2) 0.04736(14) 0.0305(7) Uani 1 1 d .
C15 C 0.1883(2) 0.8864(2) 0.10487(17) 0.0383(8) Uani 1 1 d .
H15 H 0.1585 0.9469 0.1236 0.046 Uiso 1 1 calc R
C23 C 0.1584(2) 0.8844(3) 0.24985(18) 0.0457(8) Uani 1 1 d .
H23A H 0.1738 0.9611 0.2407 0.069 Uiso 1 1 calc R
H23B H 0.1577 0.8748 0.3000 0.069 Uiso 1 1 calc R
H23C H 0.0951 0.8659 0.2229 0.069 Uiso 1 1 calc R
C17 C 0.2297(2) 0.7948(3) 0.00557(16) 0.0473(9) Uani 1 1 d .
H17 H 0.2291 0.7928 -0.0436 0.057 Uiso 1 1 calc R
C9 C 0.4029(2) 0.2836(3) 0.10331(16) 0.0420(8) Uani 1 1 d .
H9A H 0.4378 0.3483 0.1247 0.063 Uiso 1 1 calc R
H9B H 0.3921 0.2908 0.0521 0.063 Uiso 1 1 calc R
H9C H 0.4409 0.2172 0.1172 0.063 Uiso 1 1 calc R
C16 C 0.1881(2) 0.8818(3) 0.03395(19) 0.0519(10) Uani 1 1 d .
H16 H 0.1589 0.9392 0.0044 0.062 Uiso 1 1 calc R
C19 C 0.3150(2) 0.6112(3) 0.01485(16) 0.0445(8) Uani 1 1 d .
H19 H 0.3422 0.5603 0.0539 0.053 Uiso 1 1 calc R
C20 C 0.3975(3) 0.6463(4) -0.0219(2) 0.0779(14) Uani 1 1 d .
H20A H 0.3733 0.6976 -0.0600 0.117 Uiso 1 1 calc R
H20B H 0.4246 0.5813 -0.0412 0.117 Uiso 1 1 calc R
H20C H 0.4475 0.6826 0.0119 0.117 Uiso 1 1 calc R
C21 C 0.2384(3) 0.5482(4) -0.0341(2) 0.0801(14) Uani 1 1 d .
H21A H 0.1895 0.5216 -0.0079 0.120 Uiso 1 1 calc R
H21B H 0.2678 0.4854 -0.0540 0.120 Uiso 1 1 calc R
H21C H 0.2082 0.5969 -0.0720 0.120 Uiso 1 1 calc R
H25 H 0.4550(18) 0.665(2) 0.1662(13) 0.019(7) Uiso 1 1 d .
H26 H 0.4914(19) 0.4843(19) 0.2269(13) 0.020(7) Uiso 1 1 d .

loop_
_atom_site_aniso_label
_atom_site_aniso_U_11
_atom_site_aniso_U_22
_atom_site_aniso_U_33
_atom_site_aniso_U_23
_atom_site_aniso_U_13
_atom_site_aniso_U_12
Ga1 0.01575(15) 0.02182(16) 0.02650(17) 0.00149(11) 0.00635(12) -0.00171(12)
Br1 0.03333(18) 0.0654(2) 0.02874(17) 0.00666(14) 0.01318(13) 0.00012(15)
Br2 0.02667(17) 0.03045(17) 0.0643(2) -0.01447(14) 0.01339(14) -0.00971(13)
N2 0.0166(11) 0.0160(11) 0.0243(12) 0.0009(8) 0.0065(9) 0.0013(9)
O1 0.0169(9) 0.0264(10) 0.0293(11) 0.0024(8) 0.0056(8) 0.0033(8)
C1 0.0130(12) 0.0195(14) 0.0249(14) -0.0002(10) 0.0034(10) 0.0012(10)
N1 0.0172(11) 0.0160(11) 0.0250(12) 0.0010(8) 0.0059(9) -0.0012(9)
C6 0.0170(13) 0.0230(14) 0.0240(14) 0.0009(11) 0.0043(11) 0.0031(11)
C25 0.0182(14) 0.0206(15) 0.0384(17) -0.0015(12) 0.0107(12) -0.0046(12)
C2 0.0169(13) 0.0246(15) 0.0271(15) -0.0006(11) 0.0034(11) 0.0030(11)
B1 0.0176(15) 0.0195(15) 0.0186(15) -0.0050(11) 0.0043(12) -0.0009(12)
C26 0.0135(14) 0.0244(15) 0.0357(16) -0.0001(12) 0.0055(11) 0.0007(12)
C13 0.0174(13) 0.0195(14) 0.0211(14) 0.0020(10) 0.0032(10) -0.0067(11)
C10 0.0365(17) 0.0262(15) 0.0249(15) -0.0032(12) 0.0000(13) 0.0023(13)
C4 0.0272(15) 0.0213(15) 0.0385(17) 0.0080(12) 0.0086(13) 0.0000(12)
C3 0.0246(15) 0.0289(16) 0.0241(15) 0.0034(11) 0.0053(11) 0.0058(12)
C28 0.0257(16) 0.055(2) 0.0268(16) 0.0053(13) 0.0021(12) 0.0001(14)
C8 0.0349(17) 0.0326(16) 0.0302(16) -0.0070(12) 0.0028(13) 0.0043(14)
C11 0.0452(19) 0.0483(19) 0.0309(17) -0.0129(14) 0.0041(14) 0.0063(16)
C7 0.0335(16) 0.0217(14) 0.0258(15) -0.0028(11) 0.0048(12) 0.0037(12)
C5 0.0250(15) 0.0178(14) 0.0330(16) -0.0032(11) 0.0023(12) 0.0001(11)
C29 0.0353(19) 0.071(3) 0.062(2) 0.0249(19) -0.0001(17) 0.0150(18)
C12 0.0419(19) 0.051(2) 0.0402(19) -0.0106(15) -0.0020(15) -0.0129(16)
C27 0.0250(16) 0.0420(18) 0.056(2) 0.0065(15) 0.0190(14) 0.0067(14)
C30 0.0350(19) 0.046(2) 0.066(2) -0.0065(17) 0.0009(17) 0.0138(16)
C14 0.0171(13) 0.0211(14) 0.0318(15) 0.0018(11) 0.0041(11) -0.0057(11)
C22 0.0291(15) 0.0243(15) 0.0309(16) -0.0072(11) 0.0084(12) -0.0045(12)
C24 0.0312(17) 0.0391(18) 0.0385(18) -0.0122(13) 0.0021(14) 0.0002(14)
C18 0.0289(15) 0.0396(17) 0.0244(15) 0.0023(12) 0.0085(12) -0.0127(13)
C15 0.0314(17) 0.0232(15) 0.059(2) 0.0114(14) 0.0029(15) -0.0009(13)
C23 0.0340(18) 0.0433(19) 0.064(2) -0.0195(16) 0.0218(16) -0.0019(15)
C17 0.050(2) 0.065(2) 0.0256(17) 0.0188(16) 0.0009(15) -0.0185(19)
C9 0.0487(19) 0.048(2) 0.0325(18) -0.0121(14) 0.0164(15) -0.0117(16)
C16 0.044(2) 0.050(2) 0.057(2) 0.0327(18) -0.0054(17) -0.0073(17)
C19 0.0399(18) 0.067(2) 0.0304(18) -0.0190(15) 0.0161(14) -0.0142(16)
C20 0.065(3) 0.115(4) 0.065(3) -0.035(2) 0.044(2) -0.033(2)
C21 0.060(3) 0.103(3) 0.081(3) -0.060(3) 0.023(2) -0.030(2)

loop_
_atom_type_symbol
_atom_type_description
_atom_type_scat_dispersion_real
_atom_type_scat_dispersion_imag
_atom_type_scat_source
C C 0.0033 0.0016 'International Tables Vol C Tables 4.2.6.8 and 6.1.1.4'
H H 0.0000 0.0000 'International Tables Vol C Tables 4.2.6.8 and 6.1.1.4'
B B 0.0013 0.0007 'International Tables Vol C Tables 4.2.6.8 and 6.1.1.4'
N N 0.0061 0.0033 'International Tables Vol C Tables 4.2.6.8 and 6.1.1.4'
O O 0.0106 0.0060 'International Tables Vol C Tables 4.2.6.8 and 6.1.1.4'
Ga Ga 0.2307 1.6083 'International Tables Vol C Tables 4.2.6.8 and 6.1.1.4'
Br Br -0.2901 2.4595 'International Tables Vol C Tables 4.2.6.8 and 6.1.1.4'

loop_
_geom_angle_atom_site_label_1
_geom_angle_atom_site_label_2
_geom_angle_atom_site_label_3
_geom_angle
O1 Ga1 B1 112.81(9)
O1 Ga1 Br2 98.02(5)
B1 Ga1 Br2 121.44(8)
O1 Ga1 Br1 97.78(5)
B1 Ga1 Br1 113.89(8)
Br2 Ga1 Br1 109.274(16)
C25 N2 B1 108.5(2)
C25 N2 C13 121.7(2)
B1 N2 C13 129.1(2)
C28 O1 C27 108.17(19)
C28 O1 Ga1 119.76(15)
C27 O1 Ga1 122.94(15)
C2 C1 C6 121.7(2)
C2 C1 N1 119.4(2)
C6 C1 N1 118.9(2)
C26 N1 B1 108.3(2)
C26 N1 C1 122.4(2)
B1 N1 C1 129.3(2)
C5 C6 C1 117.7(2)
C5 C6 C7 120.8(2)
C1 C6 C7 121.4(2)
C26 C25 N2 109.4(2)
C3 C2 C1 118.1(2)
C3 C2 C10 120.2(2)
C1 C2 C10 121.6(2)
N2 B1 N1 104.6(2)
N2 B1 Ga1 130.34(19)
N1 B1 Ga1 124.64(19)
C25 C26 N1 109.2(2)
C18 C13 C14 122.4(2)
C18 C13 N2 118.2(2)
C14 C13 N2 119.3(2)
C2 C10 C11 112.2(2)
C2 C10 C12 110.4(2)
C11 C10 C12 110.3(2)
C3 C4 C5 120.1(2)
C4 C3 C2 121.1(2)
O1 C28 C29 102.7(2)
C6 C7 C8 114.0(2)
C6 C7 C9 110.7(2)
C8 C7 C9 109.8(2)
C4 C5 C6 121.2(2)
C30 C29 C28 104.0(3)
O1 C27 C30 105.7(2)
C29 C30 C27 106.4(3)
C15 C14 C13 117.2(3)
C15 C14 C22 122.0(3)
C13 C14 C22 120.7(2)
C14 C22 C23 113.9(2)
C14 C22 C24 110.1(2)
C23 C22 C24 110.0(2)
C17 C18 C13 117.6(3)
C17 C18 C19 120.6(3)
C13 C18 C19 121.8(3)
C16 C15 C14 121.2(3)
C16 C17 C18 121.1(3)
C17 C16 C15 120.5(3)
C21 C19 C18 111.6(3)
C21 C19 C20 111.6(3)
C18 C19 C20 111.0(3)

loop_
_geom_bond_atom_site_label_1
_geom_bond_atom_site_label_2
_geom_bond_distance
Ga1 O1 2.0081(16)
Ga1 B1 2.061(3)
Ga1 Br2 2.3412(4)
Ga1 Br1 2.3445(4)
N2 C25 1.397(3)
N2 B1 1.420(3)
N2 C13 1.434(3)
O1 C28 1.459(3)
O1 C27 1.473(3)
C1 C2 1.400(3)
C1 C6 1.404(3)
C1 N1 1.434(3)
N1 C26 1.399(3)
N1 B1 1.427(3)
C6 C5 1.388(4)
C6 C7 1.520(4)
C25 C26 1.329(4)
C2 C3 1.387(4)
C2 C10 1.518(4)
C13 C18 1.396(4)
C13 C14 1.400(4)
C10 C11 1.527(4)
C10 C12 1.530(4)
C4 C3 1.374(4)
C4 C5 1.383(4)
C28 C29 1.519(4)
C8 C7 1.524(4)
C7 C9 1.525(4)
C29 C30 1.466(5)
C27 C30 1.498(4)
C14 C15 1.390(4)
C14 C22 1.512(4)
C22 C23 1.522(4)
C22 C24 1.532(4)
C18 C17 1.389(4)
C18 C19 1.518(4)
C15 C16 1.374(5)
C17 C16 1.369(5)
C19 C21 1.516(4)
C19 C20 1.529(4)
